data_7002300
loop_
_publ_author_name
'Jura, Marek'
'Levason, William'
'Reid, Gillian'
'Webster, Michael'

_publ_section_title
;
 Preparation and properties of cyclic and open-chain Sb/N-donor ligands
;
_journal_issue 37
_journal_name_full 'Dalton Transactions'
_journal_page_first 7811
_journal_page_last 7819
_journal_paper_doi 10.1039/b909226a
_journal_year 2009
_chemical_formula_moiety 'C23 H27 Mo N O4 Sb2'
_chemical_formula_structural 'Mo (C O)4 (C19 H27 N Sb2)'
_chemical_formula_sum 'C23 H27 Mo N O4 Sb2'
_chemical_formula_weight 720.90
_chemical_name_systematic
;
tetracarbonyl-(bis(N-(2-(dimethylstibanyl)benzyl))-methanamine-Sb,Sb')-
molybdenum
;
_space_group_IT_number 14
_space_group_name_Hall '-P 2yn'
_symmetry_cell_setting monoclinic
_symmetry_space_group_name_Hall '-P 2yn'
_symmetry_space_group_name_H-M 'P 1 21/n 1'
_atom_sites_solution_hydrogens geom
_atom_sites_solution_primary direct
_atom_sites_solution_secondary difmap
_audit_creation_date 2009-01-08
_audit_creation_method 'SHELXL-97 + hand edit'
_cell_angle_alpha 90.00
_cell_angle_beta 97.694(5)
_cell_angle_gamma 90.00
_cell_formula_units_Z 4
_cell_length_a 9.9439(10)
_cell_length_b 7.1462(10)
_cell_length_c 36.806(5)
_cell_measurement_reflns_used 58186
_cell_measurement_temperature 120(2)
_cell_measurement_theta_max 27.48
_cell_measurement_theta_min 2.91
_cell_volume 2591.9(6)
_computing_structure_refinement 'SHELXL-97 (Sheldrick, 1997)'
_computing_structure_solution 'SHELXS-97 (Sheldrick, 1997)'
_diffrn_ambient_temperature 120(2)
_diffrn_measured_fraction_theta_full 0.906
_diffrn_measured_fraction_theta_max 0.906
_diffrn_measurement_device_type 'Bruker-Nonius 95mm CCD camera on \k-goniostat'
_diffrn_measurement_method '\f & \w scans'
_diffrn_radiation_monochromator graphite
_diffrn_radiation_source 'Bruker-Nonius FR591 rotating anode'
_diffrn_radiation_type MoK\a
_diffrn_radiation_wavelength 0.71073
_diffrn_reflns_av_R_equivalents 0.0440
_diffrn_reflns_av_sigmaI/netI 0.0486
_diffrn_reflns_limit_h_max 11
_diffrn_reflns_limit_h_min -12
_diffrn_reflns_limit_k_max 7
_diffrn_reflns_limit_k_min -9
_diffrn_reflns_limit_l_max 47
_diffrn_reflns_limit_l_min -47
_diffrn_reflns_number 21865
_diffrn_reflns_theta_full 27.82
_diffrn_reflns_theta_max 27.82
_diffrn_reflns_theta_min 3.06
_diffrn_standards_number 0
_exptl_absorpt_coefficient_mu 2.573
_exptl_absorpt_correction_T_max 0.7456
_exptl_absorpt_correction_T_min 0.5824
_exptl_absorpt_correction_type multi-scan
_exptl_absorpt_process_details 'G.M. Sheldrick, (2007). SADABS. Version 2007/2. Bruker AXS Inc.'
_exptl_crystal_colour colourless
_exptl_crystal_density_diffrn 1.847
_exptl_crystal_density_method 'not measured'
_exptl_crystal_description block
_exptl_crystal_F_000 1392
_exptl_crystal_size_max 0.14
_exptl_crystal_size_mid 0.10
_exptl_crystal_size_min 0.04
_refine_diff_density_max 1.284
_refine_diff_density_min -1.107
_refine_diff_density_rms 0.216
_refine_ls_extinction_method none
_refine_ls_goodness_of_fit_ref 1.092
_refine_ls_hydrogen_treatment constr
_refine_ls_matrix_type full
_refine_ls_number_parameters 285
_refine_ls_number_reflns 5554
_refine_ls_number_restraints 0
_refine_ls_restrained_S_all 1.092
_refine_ls_R_factor_all 0.0486
_refine_ls_R_factor_gt 0.0445
_refine_ls_shift/su_max 0.003
_refine_ls_shift/su_mean 0.000
_refine_ls_structure_factor_coef Fsqd
_refine_ls_weighting_details 'w=1/[\s^2^(Fo^2^)+(0.0366P)^2^+16.9072P] where P=(Fo^2^+2Fc^2^)/3'
_refine_ls_weighting_scheme calc
_refine_ls_wR_factor_gt 0.1006
_refine_ls_wR_factor_ref 0.1043
_reflns_number_gt 5189
_reflns_number_total 5554
_reflns_threshold_expression I>2sigma(I)
_cod_data_source_file b909226a.txt
_cod_data_source_block 08mj48
_cod_original_sg_symbol_H-M 'P 21/n'
_cod_database_code 7002300

loop_
_symmetry_equiv_pos_as_xyz
'x, y, z'
'-x+1/2, y+1/2, -z+1/2'
'-x, -y, -z'
'x-1/2, -y-1/2, z-1/2'

loop_
_atom_site_label
_atom_site_type_symbol
_atom_site_fract_x
_atom_site_fract_y
_atom_site_fract_z
_atom_site_U_iso_or_equiv
_atom_site_adp_type
_atom_site_occupancy
_atom_site_symmetry_multiplicity
_atom_site_calc_flag
_atom_site_refinement_flags
_atom_site_disorder_assembly
_atom_site_disorder_group
Mo1 Mo 0.34251(4) 0.51986(6) 0.379797(11) 0.01638(11) Uani 1 1 d . . .
Sb1 Sb 0.13635(3) 0.39911(4) 0.326454(8) 0.01627(10) Uani 1 1 d . . .
Sb2 Sb 0.23437(3) 0.36142(5) 0.437541(9) 0.01840(10) Uani 1 1 d . . .
N1 N -0.1010(4) 0.4982(6) 0.36746(11) 0.0162(8) Uani 1 1 d . . .
O1 O 0.5842(4) 0.6496(6) 0.43736(12) 0.0332(10) Uani 1 1 d . . .
O2 O 0.4774(5) 0.7094(7) 0.31676(13) 0.0414(11) Uani 1 1 d . . .
O3 O 0.4916(4) 0.1354(6) 0.36686(15) 0.0411(11) Uani 1 1 d . . .
O4 O 0.2237(4) 0.9245(6) 0.39189(12) 0.0335(10) Uani 1 1 d . . .
C1 C 0.2342(6) 0.3015(9) 0.28151(15) 0.0305(13) Uani 1 1 d . . .
H1A H 0.3045 0.2102 0.2905 0.046 Uiso 1 1 calc R . .
H1B H 0.2759 0.4075 0.2703 0.046 Uiso 1 1 calc R . .
H1C H 0.1670 0.2421 0.2632 0.046 Uiso 1 1 calc R . .
C2 C 0.0242(6) 0.1476(7) 0.32958(17) 0.0272(12) Uani 1 1 d . . .
H2A H -0.0038 0.1366 0.3540 0.041 Uiso 1 1 calc R . .
H2B H 0.0812 0.0403 0.3251 0.041 Uiso 1 1 calc R . .
H2C H -0.0563 0.1500 0.3111 0.041 Uiso 1 1 calc R . .
C3 C -0.0055(5) 0.5856(7) 0.29582(13) 0.0162(9) Uani 1 1 d . . .
C4 C -0.0036(5) 0.6011(8) 0.25812(14) 0.0221(11) Uani 1 1 d . . .
H4 H 0.0591 0.5287 0.2467 0.027 Uiso 1 1 calc R . .
C5 C -0.0924(5) 0.7217(8) 0.23695(14) 0.0259(11) Uani 1 1 d . . .
H5 H -0.0892 0.7326 0.2114 0.031 Uiso 1 1 calc R . .
C6 C -0.1844(5) 0.8243(8) 0.25318(15) 0.0247(11) Uani 1 1 d . . .
H6 H -0.2451 0.9063 0.2388 0.030 Uiso 1 1 calc R . .
C7 C -0.1893(5) 0.8086(7) 0.29064(14) 0.0202(10) Uani 1 1 d . . .
H7 H -0.2557 0.8766 0.3015 0.024 Uiso 1 1 calc R . .
C8 C -0.0980(5) 0.6943(6) 0.31245(14) 0.0168(9) Uani 1 1 d . . .
C9 C -0.0993(5) 0.6896(7) 0.35358(14) 0.0190(10) Uani 1 1 d . . .
H9A H -0.0179 0.7551 0.3659 0.023 Uiso 1 1 calc R . .
H9B H -0.1804 0.7571 0.3596 0.023 Uiso 1 1 calc R . .
C10 C -0.2267(5) 0.4069(8) 0.35251(14) 0.0212(10) Uani 1 1 d . . .
H10A H -0.3035 0.4731 0.3607 0.032 Uiso 1 1 calc R . .
H10B H -0.2257 0.2769 0.3610 0.032 Uiso 1 1 calc R . .
H10C H -0.2358 0.4090 0.3257 0.032 Uiso 1 1 calc R . .
C11 C -0.0881(5) 0.5061(7) 0.40811(13) 0.0182(10) Uani 1 1 d . . .
H11A H -0.1670 0.5743 0.4153 0.022 Uiso 1 1 calc R . .
H11B H -0.0053 0.5774 0.4175 0.022 Uiso 1 1 calc R . .
C12 C -0.0805(5) 0.3141(7) 0.42579(13) 0.0189(10) Uani 1 1 d . . .
C13 C -0.2032(6) 0.2262(8) 0.43025(14) 0.0249(11) Uani 1 1 d . . .
H13 H -0.2865 0.2907 0.4237 0.030 Uiso 1 1 calc R . .
C14 C -0.2039(6) 0.0448(8) 0.44421(15) 0.0285(12) Uani 1 1 d . . .
H14 H -0.2877 -0.0156 0.4462 0.034 Uiso 1 1 calc R . .
C15 C -0.0825(6) -0.0476(8) 0.45521(16) 0.0296(12) Uani 1 1 d . . .
H15 H -0.0826 -0.1714 0.4646 0.035 Uiso 1 1 calc R . .
C16 C 0.0390(6) 0.0429(7) 0.45227(15) 0.0254(11) Uani 1 1 d . . .
H16 H 0.1220 -0.0192 0.4605 0.030 Uiso 1 1 calc R . .
C17 C 0.0426(5) 0.2222(7) 0.43766(13) 0.0184(10) Uani 1 1 d . . .
C18 C 0.2191(6) 0.5471(8) 0.48251(15) 0.0302(13) Uani 1 1 d . . .
H18A H 0.1423 0.6323 0.4761 0.045 Uiso 1 1 calc R . .
H18B H 0.3030 0.6198 0.4877 0.045 Uiso 1 1 calc R . .
H18C H 0.2049 0.4742 0.5042 0.045 Uiso 1 1 calc R . .
C19 C 0.3677(6) 0.1627(9) 0.46750(16) 0.0314(13) Uani 1 1 d . . .
H19A H 0.4585 0.2172 0.4731 0.047 Uiso 1 1 calc R . .
H19B H 0.3724 0.0494 0.4527 0.047 Uiso 1 1 calc R . .
H19C H 0.3330 0.1305 0.4904 0.047 Uiso 1 1 calc R . .
C20 C 0.4960(5) 0.5996(7) 0.41623(15) 0.0226(11) Uani 1 1 d . . .
C21 C 0.4281(6) 0.6381(8) 0.33963(16) 0.0268(12) Uani 1 1 d . . .
C22 C 0.4366(5) 0.2695(8) 0.37127(15) 0.0244(11) Uani 1 1 d . . .
C23 C 0.2601(5) 0.7738(8) 0.38751(14) 0.0219(10) Uani 1 1 d . . .

loop_
_atom_site_aniso_label
_atom_site_aniso_U_11
_atom_site_aniso_U_22
_atom_site_aniso_U_33
_atom_site_aniso_U_23
_atom_site_aniso_U_13
_atom_site_aniso_U_12
Mo1 0.0123(2) 0.0188(2) 0.0174(2) 0.00079(16) -0.00035(16) -0.00096(15)
Sb1 0.01402(16) 0.01797(16) 0.01601(16) -0.00087(12) -0.00092(12) 0.00153(11)
Sb2 0.01753(17) 0.02089(17) 0.01597(16) 0.00184(13) -0.00075(13) 0.00015(12)
N1 0.0160(19) 0.0179(19) 0.0145(18) -0.0012(16) 0.0010(16) -0.0042(16)
O1 0.0216(19) 0.037(2) 0.037(2) -0.0062(19) -0.0076(17) -0.0037(17)
O2 0.038(2) 0.052(3) 0.036(2) 0.013(2) 0.011(2) -0.005(2)
O3 0.028(2) 0.029(2) 0.067(3) -0.008(2) 0.006(2) 0.0064(18)
O4 0.032(2) 0.024(2) 0.043(2) -0.0068(19) 0.0040(19) 0.0030(17)
C1 0.029(3) 0.041(3) 0.022(3) -0.008(2) 0.005(2) 0.012(3)
C2 0.028(3) 0.013(2) 0.040(3) -0.002(2) 0.002(2) -0.003(2)
C3 0.015(2) 0.017(2) 0.015(2) 0.0059(18) -0.0027(18) -0.0018(18)
C4 0.019(2) 0.028(3) 0.019(2) 0.005(2) 0.000(2) 0.001(2)
C5 0.025(3) 0.035(3) 0.017(2) 0.010(2) 0.000(2) 0.000(2)
C6 0.022(3) 0.025(3) 0.026(3) 0.004(2) -0.003(2) 0.003(2)
C7 0.019(2) 0.019(2) 0.023(2) 0.001(2) 0.003(2) 0.0012(19)
C8 0.014(2) 0.014(2) 0.021(2) 0.0011(19) -0.0016(19) -0.0035(17)
C9 0.018(2) 0.018(2) 0.020(2) -0.0003(19) 0.0015(19) -0.0007(19)
C10 0.016(2) 0.029(3) 0.019(2) 0.004(2) 0.0018(19) -0.008(2)
C11 0.019(2) 0.020(2) 0.016(2) -0.0031(19) 0.0010(19) 0.0003(19)
C12 0.023(2) 0.023(2) 0.012(2) -0.0007(19) 0.0049(19) -0.003(2)
C13 0.025(3) 0.032(3) 0.019(2) -0.002(2) 0.006(2) -0.003(2)
C14 0.034(3) 0.033(3) 0.020(2) -0.006(2) 0.009(2) -0.012(2)
C15 0.042(3) 0.023(3) 0.026(3) -0.003(2) 0.010(3) -0.008(2)
C16 0.035(3) 0.020(2) 0.022(2) 0.004(2) 0.005(2) 0.000(2)
C17 0.022(2) 0.019(2) 0.015(2) 0.0001(19) 0.0046(19) -0.0023(19)
C18 0.037(3) 0.030(3) 0.023(3) -0.004(2) 0.000(2) -0.004(2)
C19 0.029(3) 0.035(3) 0.028(3) 0.007(2) -0.003(2) 0.008(2)
C20 0.017(2) 0.023(2) 0.028(3) 0.002(2) 0.002(2) 0.0022(19)
C21 0.020(2) 0.032(3) 0.028(3) 0.005(2) 0.002(2) 0.000(2)
C22 0.017(2) 0.026(3) 0.029(3) -0.003(2) 0.002(2) -0.001(2)
C23 0.017(2) 0.027(3) 0.022(2) -0.001(2) 0.002(2) -0.005(2)

loop_
_atom_type_symbol
_atom_type_description
_atom_type_scat_dispersion_real
_atom_type_scat_dispersion_imag
_atom_type_scat_source
C C 0.0033 0.0016 'International Tables Vol C Tables 4.2.6.8 and 6.1.1.4'
H H 0.0000 0.0000 'International Tables Vol C Tables 4.2.6.8 and 6.1.1.4'
N N 0.0061 0.0033 'International Tables Vol C Tables 4.2.6.8 and 6.1.1.4'
O O 0.0106 0.0060 'International Tables Vol C Tables 4.2.6.8 and 6.1.1.4'
Mo Mo -1.6832 0.6857 'International Tables Vol C Tables 4.2.6.8 and 6.1.1.4'
Sb Sb -0.5866 1.5461 'International Tables Vol C Tables 4.2.6.8 and 6.1.1.4'

loop_
_geom_angle_atom_site_label_1
_geom_angle_atom_site_label_2
_geom_angle_atom_site_label_3
_geom_angle
_geom_angle_site_symmetry_1
_geom_angle_site_symmetry_3
_geom_angle_publ_flag
C20 Mo1 C21 90.8(2) . . ?
C20 Mo1 C23 86.4(2) . . ?
C21 Mo1 C23 86.9(2) . . ?
C20 Mo1 C22 91.6(2) . . ?
C21 Mo1 C22 90.4(2) . . ?
C23 Mo1 C22 176.6(2) . . ?
C20 Mo1 Sb2 86.60(16) . . ?
C21 Mo1 Sb2 177.36(16) . . ?
C23 Mo1 Sb2 93.04(15) . . ?
C22 Mo1 Sb2 89.58(16) . . ?
C20 Mo1 Sb1 177.01(16) . . ?
C21 Mo1 Sb1 87.45(16) . . ?
C23 Mo1 Sb1 95.91(14) . . ?
C22 Mo1 Sb1 85.97(14) . . ?
Sb2 Mo1 Sb1 95.183(18) . . ?
C2 Sb1 C1 93.6(2) . . ?
C2 Sb1 C3 103.9(2) . . ?
C1 Sb1 C3 97.5(2) . . ?
C2 Sb1 Mo1 124.52(16) . . ?
C1 Sb1 Mo1 106.13(16) . . ?
C3 Sb1 Mo1 123.28(13) . . ?
C18 Sb2 C19 96.7(2) . . ?
C18 Sb2 C17 97.5(2) . . ?
C19 Sb2 C17 100.4(2) . . ?
C18 Sb2 Mo1 114.66(17) . . ?
C19 Sb2 Mo1 113.03(17) . . ?
C17 Sb2 Mo1 129.06(13) . . ?
C10 N1 C9 109.8(4) . . ?
C10 N1 C11 110.6(4) . . ?
C9 N1 C11 108.2(4) . . ?
Sb1 C1 H1A 109.5 . . ?
Sb1 C1 H1B 109.5 . . ?
H1A C1 H1B 109.5 . . ?
Sb1 C1 H1C 109.5 . . ?
H1A C1 H1C 109.5 . . ?
H1B C1 H1C 109.5 . . ?
Sb1 C2 H2A 109.5 . . ?
Sb1 C2 H2B 109.5 . . ?
H2A C2 H2B 109.5 . . ?
Sb1 C2 H2C 109.5 . . ?
H2A C2 H2C 109.5 . . ?
H2B C2 H2C 109.5 . . ?
C4 C3 C8 119.1(4) . . ?
C4 C3 Sb1 118.4(4) . . ?
C8 C3 Sb1 122.5(3) . . ?
C5 C4 C3 120.8(5) . . ?
C5 C4 H4 119.6 . . ?
C3 C4 H4 119.6 . . ?
C6 C5 C4 119.8(5) . . ?
C6 C5 H5 120.1 . . ?
C4 C5 H5 120.1 . . ?
C5 C6 C7 120.2(5) . . ?
C5 C6 H6 119.9 . . ?
C7 C6 H6 119.9 . . ?
C8 C7 C6 120.8(5) . . ?
C8 C7 H7 119.6 . . ?
C6 C7 H7 119.6 . . ?
C7 C8 C3 119.2(5) . . ?
C7 C8 C9 119.7(5) . . ?
C3 C8 C9 121.1(4) . . ?
N1 C9 C8 111.8(4) . . ?
N1 C9 H9A 109.3 . . ?
C8 C9 H9A 109.3 . . ?
N1 C9 H9B 109.3 . . ?
C8 C9 H9B 109.3 . . ?
H9A C9 H9B 107.9 . . ?
N1 C10 H10A 109.5 . . ?
N1 C10 H10B 109.5 . . ?
H10A C10 H10B 109.5 . . ?
N1 C10 H10C 109.5 . . ?
H10A C10 H10C 109.5 . . ?
H10B C10 H10C 109.5 . . ?
N1 C11 C12 113.0(4) . . ?
N1 C11 H11A 109.0 . . ?
C12 C11 H11A 109.0 . . ?
N1 C11 H11B 109.0 . . ?
C12 C11 H11B 109.0 . . ?
H11A C11 H11B 107.8 . . ?
C13 C12 C17 119.3(5) . . ?
C13 C12 C11 117.5(5) . . ?
C17 C12 C11 123.2(5) . . ?
C14 C13 C12 120.4(5) . . ?
C14 C13 H13 119.8 . . ?
C12 C13 H13 119.8 . . ?
C15 C14 C13 120.2(5) . . ?
C15 C14 H14 119.9 . . ?
C13 C14 H14 119.9 . . ?
C16 C15 C14 119.2(5) . . ?
C16 C15 H15 120.4 . . ?
C14 C15 H15 120.4 . . ?
C15 C16 C17 121.8(5) . . ?
C15 C16 H16 119.1 . . ?
C17 C16 H16 119.1 . . ?
C16 C17 C12 118.9(5) . . ?
C16 C17 Sb2 119.7(4) . . ?
C12 C17 Sb2 121.2(4) . . ?
Sb2 C18 H18A 109.5 . . ?
Sb2 C18 H18B 109.5 . . ?
H18A C18 H18B 109.5 . . ?
Sb2 C18 H18C 109.5 . . ?
H18A C18 H18C 109.5 . . ?
H18B C18 H18C 109.5 . . ?
Sb2 C19 H19A 109.5 . . ?
Sb2 C19 H19B 109.5 . . ?
H19A C19 H19B 109.5 . . ?
Sb2 C19 H19C 109.5 . . ?
H19A C19 H19C 109.5 . . ?
H19B C19 H19C 109.5 . . ?
O1 C20 Mo1 178.6(5) . . ?
O2 C21 Mo1 178.8(6) . . ?
O3 C22 Mo1 177.9(5) . . ?
O4 C23 Mo1 174.3(5) . . ?

loop_
_geom_bond_atom_site_label_1
_geom_bond_atom_site_label_2
_geom_bond_distance
_geom_bond_site_symmetry_2
_geom_bond_publ_flag
Mo1 C20 1.976(5) . ?
Mo1 C21 1.991(6) . ?
Mo1 C23 2.027(6) . ?
Mo1 C22 2.063(6) . ?
Mo1 Sb2 2.7509(6) . ?
Mo1 Sb1 2.7792(5) . ?
Sb1 C2 2.126(5) . ?
Sb1 C1 2.145(5) . ?
Sb1 C3 2.147(4) . ?
Sb2 C18 2.143(6) . ?
Sb2 C19 2.145(5) . ?
Sb2 C17 2.151(5) . ?
N1 C10 1.452(6) . ?
N1 C9 1.461(6) . ?
N1 C11 1.486(6) . ?
O1 C20 1.149(6) . ?
O2 C21 1.148(7) . ?
O3 C22 1.126(7) . ?
O4 C23 1.154(7) . ?
C1 H1A 0.9800 . ?
C1 H1B 0.9800 . ?
C1 H1C 0.9800 . ?
C2 H2A 0.9800 . ?
C2 H2B 0.9800 . ?
C2 H2C 0.9800 . ?
C3 C4 1.395(7) . ?
C3 C8 1.405(7) . ?
C4 C5 1.395(7) . ?
C4 H4 0.9500 . ?
C5 C6 1.370(8) . ?
C5 H5 0.9500 . ?
C6 C7 1.391(7) . ?
C6 H6 0.9500 . ?
C7 C8 1.393(7) . ?
C7 H7 0.9500 . ?
C8 C9 1.516(7) . ?
C9 H9A 0.9900 . ?
C9 H9B 0.9900 . ?
C10 H10A 0.9800 . ?
C10 H10B 0.9800 . ?
C10 H10C 0.9800 . ?
C11 C12 1.516(7) . ?
C11 H11A 0.9900 . ?
C11 H11B 0.9900 . ?
C12 C13 1.401(7) . ?
C12 C17 1.407(7) . ?
C13 C14 1.395(8) . ?
C13 H13 0.9500 . ?
C14 C15 1.388(9) . ?
C14 H14 0.9500 . ?
C15 C16 1.387(8) . ?
C15 H15 0.9500 . ?
C16 C17 1.392(7) . ?
C16 H16 0.9500 . ?
C18 H18A 0.9800 . ?
C18 H18B 0.9800 . ?
C18 H18C 0.9800 . ?
C19 H19A 0.9800 . ?
C19 H19B 0.9800 . ?
C19 H19C 0.9800 . ?
